data_1534719
loop_
_publ_author_name
'Avtamonova, N.V.'
'Trunov, V.K.'
'Makarevich, L.G.'

_publ_section_title
;
 Specifying the crystal structures of magnesium hexadecaaquadecavanadates
 with potassium, ammonium and rubidium
;
_journal_name_full 'Izvestiya Akademii Nauk SSSR, Neorganicheskie Materialy'
_journal_page_first 350
_journal_page_last 356
_journal_volume 26
_journal_year 1990
_chemical_formula_sum 'H40 Mg2 N2 O44 V10'
_chemical_name_systematic '(N H4)2 (Mg2 (H2 O)16) (V10 O28)'
_space_group_IT_number 2
_symmetry_space_group_name_Hall '-P 1'
_symmetry_space_group_name_H-M 'P -1'
_cell_angle_alpha 114.46
_cell_angle_beta 74.09
_cell_angle_gamma 107.79
_cell_formula_units_Z 1
_cell_length_a 8.874
_cell_length_b 10.881
_cell_length_c 11.081
_cell_volume 913.810
_citation_journal_id_ASTM IVNMAW
_cod_data_source_file Avtamonova_IVNMAW_1990_970.cif
_cod_data_source_block H40Mg2N2O44V10
_cod_original_cell_volume 913.8103
_cod_database_code 1534719

loop_
_symmetry_equiv_pos_as_xyz
x,y,z
-x,-y,-z

loop_
_atom_site_label
_atom_site_type_symbol
_atom_site_fract_x
_atom_site_fract_y
_atom_site_fract_z
_atom_site_occupancy
_atom_site_U_iso_or_equiv
H14 H+1 0.46 0.34 0.12 1 0.0
O4 O-2 0.736 0.9159 0.8444 1 0.0
O21 O-2 0.44 0.6595 0.9 1 0.0
H19 H+1 0.73 0.59 0.29 1 0.0
O2 O-2 0.7085 0.1183 0.0928 1 0.0
O9 O-2 0.9914 0.9411 0.6627 1 0.0
O22 O-2 0.492 0.5529 0.3763 1 0.0
H15 H+1 0.41 0.48 0.39 1 0.0
H2 H+1 0.53 0.65 0.17 1 0.0
O16 O-2 0.1502 0.6075 0.3533 1 0.0
H6 H+1 0.38 0.87 0.52 1 0.0
Mg1 Mg+2 0.2881 0.7663 0.2832 1 0.0
H4 H+1 0.11 0.62 0.44 1 0.0
H12 H+1 0.1 0.93 0.38 1 0.0
O13 O-2 0.2416 0.2927 0.4138 1 0.0
V2 V+5 0.1152 0.2737 0.0487 1 0.0
H3 H+1 0.15 0.55 0.31 1 0.0
O14 O-2 0.6783 0.3287 0.3499 1 0.0
H11 H+1 0.09 0.9 0.48 1 0.0
H16 H+1 0.52 0.39 0.55 1 0.0
O19 O-2 0.1643 0.6836 0.1231 1 0.0
O1 O-2 0.9787 0.1439 0.909 1 0.0
H13 H+1 0.56 0.26 0.11 1 0.0
O10 O-2 0.2404 0.1606 0.702 1 0.0
V1 V+5 0.8265 0.0099 0.9815 1 0.0
H8 H+1 0.37 0.99 0.19 1 0.0
O12 O-2 0.959 0.3019 0.3733 1 0.0
H18 H+1 0.12 0.48 0.77 1 0.0
O7 O-2 0.218 0.3251 0.1897 1 0.0
H1 H+1 0.46 0.61 0.06 1 0.0
O8 O-2 0.9383 0.3403 0.1562 1 0.0
H5 H+1 0.51 0.84 0.42 1 0.0
O20 O-2 0.1091 0.8721 0.3942 1 0.0
V4 V+5 0.1326 0.2186 0.2992 1 0.0
O5 O-2 0.9857 0.0987 0.1218 1 0.0
N1 N-3 0.8283 0.5904 0.2738 1 0.0
V5 V+5 0.8114 0.2398 0.2618 1 0.0
H9 H+1 0.13 0.74 0.11 1 0.0
H7 H+1 0.51 0.99 0.24 1 0.0
O11 O-2 0.7258 0.0766 0.3042 1 0.0
V3 V+5 0.1455 0.0465 0.7694 1 0.0
H17 H+1 0.19 0.38 0.61 1 0.0
O6 O-2 0.2066 0.3869 0.9795 1 0.0
H10 H+1 0.18 0.63 0.07 1 0.0
O18 O-2 0.4171 0.9288 0.2196 1 0.0
O3 O-2 0.2386 0.1274 0.9377 1 0.0
H20 H+1 0.84 0.61 0.19 1 0.0
O17 O-2 0.4223 0.8428 0.4348 1 0.0
O15 O-2 0.4504 0.6442 0.1666 1 0.0
